data_7036025
loop_
_publ_author_name
'Tacke, Reinhold'
'Kobelt, Claudia'
'Baus, Johannes A.'
'Bertermann, R\"udiger'
'Burschka, Christian'

_publ_section_title
;
 Synthesis, structure and reactivity of a donor-stabilised silylene with a
 bulky bidentate benzamidinato ligand.
;
_journal_issue 33
_journal_name_full 'Dalton transactions (Cambridge, England : 2003)'
_journal_page_first 14959
_journal_page_last 14974
_journal_paper_doi 10.1039/c5dt01581b
_journal_volume 44
_journal_year 2015
_chemical_formula_moiety 'C37 H45 Fe N3 O4 Si'
_chemical_formula_sum 'C37 H45 Fe N3 O4 Si'
_chemical_formula_weight 679.70
_chemical_name_systematic
;
 ?
;
_space_group_crystal_system triclinic
_space_group_IT_number 2
_space_group_name_Hall '-P 1'
_space_group_name_H-M_alt 'P -1'
_symmetry_space_group_name_Hall '-P 1'
_symmetry_space_group_name_H-M 'P -1'
_atom_sites_solution_hydrogens geom
_audit_creation_method SHELXL-2013
_audit_update_record
;
2015-04-23 deposited with the CCDC.
2015-06-05 downloaded from the CCDC.
;
_cell_angle_alpha 93.254(17)
_cell_angle_beta 93.943(17)
_cell_angle_gamma 104.57(2)
_cell_formula_units_Z 2
_cell_length_a 10.2963(19)
_cell_length_b 10.5302(19)
_cell_length_c 16.804(3)
_cell_measurement_reflns_used 6610
_cell_measurement_temperature 100(2)
_cell_measurement_theta_max 27.81
_cell_measurement_theta_min 2.26
_cell_volume 1754.0(6)
_computing_cell_refinement 'Bruker SAINT'
_computing_data_collection 'Bruker APEX2'
_computing_data_reduction 'Bruker SAINT'
_computing_molecular_graphics 'ORTEP & POV-Ray'
_computing_publication_material 'Bruker SHELXTL'
_computing_structure_refinement 'SHELXL-2013 (Sheldrick, 2013)'
_computing_structure_solution 'SHELXS-2013 (Sheldrick, 2013)'
_diffrn_ambient_temperature 100(2)
_diffrn_measured_fraction_theta_full 0.999
_diffrn_measured_fraction_theta_max 0.999
_diffrn_measurement_device_type 'Bruker APEX-II CCD'
_diffrn_measurement_method '\f and \w scans'
_diffrn_radiation_monochromator graphite
_diffrn_radiation_type MoK\a
_diffrn_radiation_wavelength 0.71073
_diffrn_reflns_av_R_equivalents 0.0394
_diffrn_reflns_av_unetI/netI 0.0440
_diffrn_reflns_laue_measured_fraction_full 0.999
_diffrn_reflns_laue_measured_fraction_max 0.999
_diffrn_reflns_limit_h_max 12
_diffrn_reflns_limit_h_min -12
_diffrn_reflns_limit_k_max 12
_diffrn_reflns_limit_k_min -12
_diffrn_reflns_limit_l_max 20
_diffrn_reflns_limit_l_min -20
_diffrn_reflns_number 23098
_diffrn_reflns_point_group_measured_fraction_full 0.999
_diffrn_reflns_point_group_measured_fraction_max 0.999
_diffrn_reflns_theta_full 26.000
_diffrn_reflns_theta_max 26.020
_diffrn_reflns_theta_min 1.218
_diffrn_source 'rotating anode'
_exptl_absorpt_coefficient_mu 0.507
_exptl_absorpt_correction_T_max 0.7457
_exptl_absorpt_correction_T_min 0.6842
_exptl_absorpt_correction_type multi-scan
_exptl_absorpt_process_details 'Sadabs 2008/1 (Bruker 2008)'
_exptl_crystal_colour yellow
_exptl_crystal_density_diffrn 1.287
_exptl_crystal_description block
_exptl_crystal_F_000 720
_exptl_crystal_size_max 0.595
_exptl_crystal_size_mid 0.472
_exptl_crystal_size_min 0.345
_refine_diff_density_max 0.347
_refine_diff_density_min -0.321
_refine_diff_density_rms 0.061
_refine_ls_extinction_method none
_refine_ls_goodness_of_fit_ref 1.054
_refine_ls_hydrogen_treatment constr
_refine_ls_matrix_type full
_refine_ls_number_parameters 425
_refine_ls_number_reflns 6894
_refine_ls_number_restraints 0
_refine_ls_restrained_S_all 1.054
_refine_ls_R_factor_all 0.0431
_refine_ls_R_factor_gt 0.0338
_refine_ls_shift/su_max 0.000
_refine_ls_shift/su_mean 0.000
_refine_ls_structure_factor_coef Fsqd
_refine_ls_weighting_details 'w=1/[\s^2^(Fo^2^)+(0.0336P)^2^+1.0409P] where P=(Fo^2^+2Fc^2^)/3'
_refine_ls_weighting_scheme calc
_refine_ls_wR_factor_gt 0.0781
_refine_ls_wR_factor_ref 0.0892
_reflns_Friedel_coverage 0.000
_reflns_number_gt 5805
_reflns_number_total 6894
_reflns_threshold_expression 'I > 2\s(I)'
_cod_data_source_file c5dt01581b1.cif
_cod_data_source_block KOB46B
_cod_depositor_comments 'Adding full bibliography for 7036018--7036028.cif.'
_cod_original_cell_volume 1753.9(6)
_cod_database_code 7036025
_shelx_space_group_comment
;
The symmetry employed for this shelxl refinement is uniquely defined
by the following loop, which should always be used as a source of
symmetry information in preference to the above space-group names.
They are only intended as comments.
;
_shelx_estimated_absorpt_t_min 0.753
_shelx_estimated_absorpt_t_max 0.845
_shelxl_version_number 2013-4

loop_
_space_group_symop_operation_xyz
'x, y, z'
'-x, -y, -z'

loop_
_atom_site_label
_atom_site_type_symbol
_atom_site_fract_x
_atom_site_fract_y
_atom_site_fract_z
_atom_site_U_iso_or_equiv
_atom_site_adp_type
_atom_site_occupancy
_atom_site_site_symmetry_order
_atom_site_calc_flag
_atom_site_refinement_flags_posn
_atom_site_refinement_flags_adp
Fe Fe 0.35858(3) -0.11999(3) 0.23095(2) 0.01290(8) Uani 1 1 d . .
Si Si 0.32642(5) 0.06312(5) 0.29426(3) 0.01012(12) Uani 1 1 d . .
O1 O 0.10815(15) -0.17663(15) 0.12547(9) 0.0258(3) Uani 1 1 d . .
O2 O 0.34689(16) -0.23101(14) 0.38742(9) 0.0261(3) Uani 1 1 d . .
O3 O 0.43599(16) -0.34092(14) 0.14982(9) 0.0256(3) Uani 1 1 d . .
O4 O 0.60741(15) 0.06478(14) 0.19311(9) 0.0251(3) Uani 1 1 d . .
N1 N 0.33094(15) 0.20043(14) 0.22734(9) 0.0094(3) Uani 1 1 d . .
N2 N 0.16848(15) 0.11817(14) 0.29778(9) 0.0098(3) Uani 1 1 d . .
N3 N 0.41500(15) 0.11111(15) 0.38538(9) 0.0135(3) Uani 1 1 d . .
C1 C 0.20545(18) 0.20316(17) 0.24071(11) 0.0099(4) Uani 1 1 d . .
C2 C 0.12080(18) 0.27578(18) 0.19854(11) 0.0112(4) Uani 1 1 d . .
C3 C 0.1778(2) 0.40065(19) 0.17399(12) 0.0157(4) Uani 1 1 d . .
H3 H 0.2716 0.4395 0.1849 0.019 Uiso 1 1 calc R U
C4 C 0.0970(2) 0.4676(2) 0.13370(12) 0.0198(4) Uani 1 1 d . .
H4 H 0.1353 0.5529 0.1174 0.024 Uiso 1 1 calc R U
C5 C -0.0403(2) 0.4101(2) 0.11709(12) 0.0202(4) Uani 1 1 d . .
H5 H -0.0951 0.4563 0.0892 0.024 Uiso 1 1 calc R U
C6 C -0.0976(2) 0.2858(2) 0.14090(12) 0.0167(4) Uani 1 1 d . .
H6 H -0.1912 0.2468 0.1291 0.020 Uiso 1 1 calc R U
C7 C -0.01738(19) 0.21871(19) 0.18222(11) 0.0135(4) Uani 1 1 d . .
H7 H -0.0564 0.1341 0.1993 0.016 Uiso 1 1 calc R U
C8 C 0.41265(18) 0.26530(18) 0.16804(11) 0.0110(4) Uani 1 1 d . .
C9 C 0.37819(19) 0.23213(19) 0.08591(11) 0.0147(4) Uani 1 1 d . .
C10 C 0.4625(2) 0.3024(2) 0.03312(12) 0.0194(4) Uani 1 1 d . .
H10 H 0.4410 0.2827 -0.0228 0.023 Uiso 1 1 calc R U
C11 C 0.5767(2) 0.4002(2) 0.06036(12) 0.0206(5) Uani 1 1 d . .
H11 H 0.6321 0.4472 0.0232 0.025 Uiso 1 1 calc R U
C12 C 0.61039(19) 0.42960(19) 0.14174(12) 0.0171(4) Uani 1 1 d . .
H12 H 0.6892 0.4965 0.1600 0.021 Uiso 1 1 calc R U
C13 C 0.52995(18) 0.36220(18) 0.19723(11) 0.0131(4) Uani 1 1 d . .
C14 C 0.2563(2) 0.1232(2) 0.05137(12) 0.0181(4) Uani 1 1 d . .
H14 H 0.2073 0.0834 0.0969 0.022 Uiso 1 1 calc R U
C15 C 0.1582(2) 0.1758(2) -0.00274(13) 0.0269(5) Uani 1 1 d . .
H15A H 0.2044 0.2154 -0.0478 0.040 Uiso 1 1 calc R U
H15B H 0.1267 0.2423 0.0281 0.040 Uiso 1 1 calc R U
H15C H 0.0811 0.1031 -0.0230 0.040 Uiso 1 1 calc R U
C16 C 0.3016(2) 0.0145(2) 0.00423(13) 0.0269(5) Uani 1 1 d . .
H16A H 0.2227 -0.0577 -0.0141 0.040 Uiso 1 1 calc R U
H16B H 0.3641 -0.0186 0.0389 0.040 Uiso 1 1 calc R U
H16C H 0.3467 0.0507 -0.0421 0.040 Uiso 1 1 calc R U
C17 C 0.56854(19) 0.39478(19) 0.28653(11) 0.0151(4) Uani 1 1 d . .
H17 H 0.5165 0.3198 0.3148 0.018 Uiso 1 1 calc R U
C18 C 0.5289(2) 0.5192(2) 0.31674(13) 0.0244(5) Uani 1 1 d . .
H18A H 0.5762 0.5942 0.2889 0.037 Uiso 1 1 calc R U
H18B H 0.5538 0.5365 0.3744 0.037 Uiso 1 1 calc R U
H18C H 0.4314 0.5060 0.3062 0.037 Uiso 1 1 calc R U
C19 C 0.7184(2) 0.4075(2) 0.30828(13) 0.0227(5) Uani 1 1 d . .
H19A H 0.7420 0.3285 0.2869 0.034 Uiso 1 1 calc R U
H19B H 0.7367 0.4170 0.3666 0.034 Uiso 1 1 calc R U
H19C H 0.7722 0.4850 0.2853 0.034 Uiso 1 1 calc R U
C20 C 0.05905(18) 0.11320(18) 0.34815(11) 0.0110(4) Uani 1 1 d . .
C21 C 0.05325(18) 0.22522(18) 0.39801(11) 0.0120(4) Uani 1 1 d . .
C22 C -0.04594(19) 0.2085(2) 0.45175(11) 0.0158(4) Uani 1 1 d . .
H22 H -0.0522 0.2823 0.4851 0.019 Uiso 1 1 calc R U
C23 C -0.13548(19) 0.0879(2) 0.45791(12) 0.0176(4) Uani 1 1 d . .
H23 H -0.1985 0.0780 0.4973 0.021 Uiso 1 1 calc R U
C24 C -0.13234(19) -0.0184(2) 0.40613(12) 0.0161(4) Uani 1 1 d . .
H24 H -0.1958 -0.1005 0.4092 0.019 Uiso 1 1 calc R U
C25 C -0.03796(18) -0.00708(18) 0.34968(11) 0.0126(4) Uani 1 1 d . .
C26 C 0.14558(19) 0.36319(18) 0.39539(11) 0.0138(4) Uani 1 1 d . .
H26 H 0.2200 0.3568 0.3614 0.017 Uiso 1 1 calc R U
C27 C 0.0686(2) 0.45553(19) 0.35779(13) 0.0190(4) Uani 1 1 d . .
H27A H 0.1319 0.5398 0.3504 0.028 Uiso 1 1 calc R U
H27B H 0.0012 0.4704 0.3932 0.028 Uiso 1 1 calc R U
H27C H 0.0235 0.4153 0.3058 0.028 Uiso 1 1 calc R U
C28 C 0.2091(2) 0.4269(2) 0.47867(12) 0.0200(4) Uani 1 1 d . .
H28A H 0.2774 0.5085 0.4725 0.030 Uiso 1 1 calc R U
H28B H 0.2511 0.3659 0.5062 0.030 Uiso 1 1 calc R U
H28C H 0.1389 0.4467 0.5101 0.030 Uiso 1 1 calc R U
C29 C -0.04561(19) -0.12308(18) 0.28939(12) 0.0151(4) Uani 1 1 d . .
H29 H 0.0245 -0.0935 0.2513 0.018 Uiso 1 1 calc R U
C30 C -0.1827(2) -0.1640(2) 0.24056(13) 0.0237(5) Uani 1 1 d . .
H30A H -0.1985 -0.0887 0.2133 0.036 Uiso 1 1 calc R U
H30B H -0.2537 -0.1933 0.2764 0.036 Uiso 1 1 calc R U
H30C H -0.1836 -0.2360 0.2008 0.036 Uiso 1 1 calc R U
C31 C -0.0153(2) -0.2404(2) 0.32883(13) 0.0223(5) Uani 1 1 d . .
H31A H -0.0140 -0.3095 0.2875 0.033 Uiso 1 1 calc R U
H31B H -0.0851 -0.2745 0.3646 0.033 Uiso 1 1 calc R U
H31C H 0.0726 -0.2127 0.3597 0.033 Uiso 1 1 calc R U
C32 C 0.55034(19) 0.0924(2) 0.40309(12) 0.0163(4) Uani 1 1 d . .
H32A H 0.5650 0.0248 0.3647 0.024 Uiso 1 1 calc R U
H32B H 0.5584 0.0643 0.4574 0.024 Uiso 1 1 calc R U
H32C H 0.6178 0.1754 0.3990 0.024 Uiso 1 1 calc R U
C33 C 0.3855(2) 0.2030(2) 0.44595(12) 0.0166(4) Uani 1 1 d . .
H33A H 0.4387 0.2924 0.4392 0.025 Uiso 1 1 calc R U
H33B H 0.4087 0.1782 0.4994 0.025 Uiso 1 1 calc R U
H33C H 0.2894 0.2000 0.4398 0.025 Uiso 1 1 calc R U
C34 C 0.2058(2) -0.14959(19) 0.16778(12) 0.0179(4) Uani 1 1 d . .
C35 C 0.3499(2) -0.18676(19) 0.32599(13) 0.0179(4) Uani 1 1 d . .
C36 C 0.4055(2) -0.2555(2) 0.18221(12) 0.0169(4) Uani 1 1 d . .
C37 C 0.5076(2) -0.00640(19) 0.20732(12) 0.0178(4) Uani 1 1 d . .

loop_
_atom_site_aniso_label
_atom_site_aniso_U_11
_atom_site_aniso_U_22
_atom_site_aniso_U_33
_atom_site_aniso_U_23
_atom_site_aniso_U_13
_atom_site_aniso_U_12
Fe 0.01369(15) 0.01123(15) 0.01481(16) 0.00055(10) 0.00181(10) 0.00503(11)
Si 0.0093(3) 0.0106(3) 0.0107(3) 0.00132(19) 0.00070(19) 0.00288(19)
O1 0.0212(8) 0.0308(9) 0.0242(9) -0.0039(6) -0.0050(7) 0.0078(6)
O2 0.0342(9) 0.0226(8) 0.0220(9) 0.0084(6) 0.0015(6) 0.0069(7)
O3 0.0382(9) 0.0171(8) 0.0267(9) 0.0026(6) 0.0149(7) 0.0132(7)
O4 0.0200(8) 0.0207(8) 0.0351(9) 0.0042(6) 0.0104(7) 0.0037(6)
N1 0.0094(8) 0.0095(8) 0.0091(8) 0.0009(6) 0.0012(6) 0.0021(6)
N2 0.0100(8) 0.0090(8) 0.0106(8) 0.0012(6) 0.0019(6) 0.0022(6)
N3 0.0125(8) 0.0150(8) 0.0137(9) 0.0012(6) -0.0005(6) 0.0057(6)
C1 0.0105(9) 0.0076(9) 0.0098(9) -0.0042(7) -0.0007(7) 0.0002(7)
C2 0.0127(10) 0.0123(10) 0.0097(9) -0.0001(7) 0.0023(7) 0.0048(7)
C3 0.0145(10) 0.0139(10) 0.0183(11) 0.0013(8) 0.0022(8) 0.0025(8)
C4 0.0218(11) 0.0155(11) 0.0239(12) 0.0069(8) 0.0024(8) 0.0066(8)
C5 0.0203(11) 0.0239(12) 0.0206(11) 0.0045(8) -0.0007(8) 0.0134(9)
C6 0.0120(10) 0.0212(11) 0.0169(11) -0.0007(8) -0.0006(7) 0.0050(8)
C7 0.0130(10) 0.0142(10) 0.0131(10) 0.0006(7) 0.0018(7) 0.0029(7)
C8 0.0100(9) 0.0129(10) 0.0120(10) 0.0030(7) 0.0033(7) 0.0056(7)
C9 0.0144(10) 0.0166(10) 0.0153(10) 0.0016(8) 0.0019(7) 0.0075(8)
C10 0.0198(11) 0.0277(12) 0.0131(11) 0.0047(8) 0.0037(8) 0.0091(9)
C11 0.0188(11) 0.0249(12) 0.0221(12) 0.0116(9) 0.0094(8) 0.0091(9)
C12 0.0119(10) 0.0168(11) 0.0226(11) 0.0051(8) 0.0038(8) 0.0022(8)
C13 0.0125(10) 0.0124(10) 0.0164(10) 0.0029(7) 0.0024(7) 0.0064(7)
C14 0.0181(11) 0.0245(11) 0.0100(10) -0.0018(8) -0.0014(8) 0.0039(8)
C15 0.0233(12) 0.0394(14) 0.0161(12) -0.0011(9) -0.0049(9) 0.0069(10)
C16 0.0316(13) 0.0290(13) 0.0188(12) -0.0055(9) 0.0037(9) 0.0063(10)
C17 0.0133(10) 0.0143(10) 0.0153(10) 0.0007(7) 0.0007(7) -0.0004(7)
C18 0.0262(12) 0.0249(12) 0.0212(12) -0.0034(9) -0.0001(9) 0.0064(9)
C19 0.0173(11) 0.0272(12) 0.0205(12) -0.0012(9) -0.0032(8) 0.0018(9)
C20 0.0101(9) 0.0149(10) 0.0090(9) 0.0032(7) -0.0001(7) 0.0049(7)
C21 0.0102(9) 0.0154(10) 0.0109(10) 0.0022(7) -0.0012(7) 0.0044(7)
C22 0.0155(10) 0.0204(11) 0.0132(10) -0.0013(8) -0.0002(7) 0.0082(8)
C23 0.0114(10) 0.0290(12) 0.0140(10) 0.0048(8) 0.0043(7) 0.0068(8)
C24 0.0110(10) 0.0191(11) 0.0169(11) 0.0059(8) 0.0008(7) 0.0007(8)
C25 0.0108(10) 0.0141(10) 0.0131(10) 0.0034(7) -0.0008(7) 0.0037(7)
C26 0.0126(10) 0.0144(10) 0.0149(10) -0.0019(7) 0.0017(7) 0.0045(7)
C27 0.0195(11) 0.0153(11) 0.0231(12) -0.0016(8) 0.0003(8) 0.0075(8)
C28 0.0194(11) 0.0216(11) 0.0180(11) -0.0064(8) -0.0007(8) 0.0055(8)
C29 0.0150(10) 0.0128(10) 0.0153(10) 0.0011(7) 0.0028(8) -0.0010(7)
C30 0.0249(12) 0.0199(11) 0.0223(12) -0.0002(9) -0.0043(9) 0.0004(9)
C31 0.0243(12) 0.0173(11) 0.0253(12) 0.0013(9) 0.0026(9) 0.0052(9)
C32 0.0113(10) 0.0213(11) 0.0168(11) 0.0045(8) -0.0022(7) 0.0053(8)
C33 0.0161(10) 0.0215(11) 0.0123(10) -0.0028(8) -0.0015(7) 0.0069(8)
C34 0.0212(11) 0.0144(10) 0.0203(11) -0.0003(8) 0.0046(9) 0.0084(8)
C35 0.0165(11) 0.0128(10) 0.0242(12) -0.0011(8) 0.0008(8) 0.0044(8)
C36 0.0178(11) 0.0177(11) 0.0162(11) 0.0055(8) 0.0039(8) 0.0045(8)
C37 0.0235(12) 0.0152(10) 0.0184(11) -0.0010(8) 0.0035(8) 0.0115(9)

loop_
_atom_type_symbol
_atom_type_description
_atom_type_scat_dispersion_real
_atom_type_scat_dispersion_imag
_atom_type_scat_source
C C 0.0033 0.0016 'International Tables Vol C Tables 4.2.6.8 and 6.1.1.4'
H H 0.0000 0.0000 'International Tables Vol C Tables 4.2.6.8 and 6.1.1.4'
N N 0.0061 0.0033 'International Tables Vol C Tables 4.2.6.8 and 6.1.1.4'
O O 0.0106 0.0060 'International Tables Vol C Tables 4.2.6.8 and 6.1.1.4'
Si Si 0.0817 0.0704 'International Tables Vol C Tables 4.2.6.8 and 6.1.1.4'
Fe Fe 0.3463 0.8444 'International Tables Vol C Tables 4.2.6.8 and 6.1.1.4'

loop_
_geom_angle_atom_site_label_1
_geom_angle_atom_site_label_2
_geom_angle_atom_site_label_3
_geom_angle
C37 Fe C35 120.60(9)
C37 Fe C34 121.10(9)
C35 Fe C34 117.52(9)
C37 Fe C36 92.00(9)
C35 Fe C36 94.62(9)
C34 Fe C36 92.28(9)
C37 Fe Si 81.68(7)
C35 Fe Si 86.16(7)
C34 Fe Si 93.50(7)
C36 Fe Si 173.03(7)
N3 Si N2 106.63(8)
N3 Si N1 114.22(8)
N2 Si N1 70.12(7)
N3 Si Fe 115.67(6)
N2 Si Fe 128.82(5)
N1 Si Fe 113.40(5)
N3 Si C1 117.83(7)
N2 Si C1 35.50(6)
N1 Si C1 34.79(6)
Fe Si C1 126.08(5)
C1 N1 C8 128.09(15)
C1 N1 Si 91.87(11)
C8 N1 Si 138.69(12)
C1 N2 C20 126.59(15)
C1 N2 Si 91.67(11)
C20 N2 Si 140.05(12)
C33 N3 C32 110.75(15)
C33 N3 Si 125.20(13)
C32 N3 Si 122.22(13)
N1 C1 N2 105.85(15)
N1 C1 C2 127.25(16)
N2 C1 C2 126.78(16)
N1 C1 Si 53.34(9)
N2 C1 Si 52.83(9)
C2 C1 Si 171.90(13)
C3 C2 C7 119.95(17)
C3 C2 C1 120.34(17)
C7 C2 C1 119.71(17)
C4 C3 C2 119.74(18)
C3 C4 C5 120.13(19)
C6 C5 C4 120.51(18)
C5 C6 C7 119.67(18)
C6 C7 C2 120.00(18)
C9 C8 C13 122.06(17)
C9 C8 N1 121.75(16)
C13 C8 N1 116.18(16)
C10 C9 C8 117.42(18)
C10 C9 C14 118.48(18)
C8 C9 C14 124.10(17)
C11 C10 C9 121.55(19)
C10 C11 C12 120.10(18)
C11 C12 C13 120.80(19)
C12 C13 C8 118.03(18)
C12 C13 C17 120.30(17)
C8 C13 C17 121.66(16)
C9 C14 C15 112.14(17)
C9 C14 C16 110.49(17)
C15 C14 C16 109.73(17)
C13 C17 C19 112.00(16)
C13 C17 C18 111.56(16)
C19 C17 C18 110.87(16)
C25 C20 C21 120.63(17)
C25 C20 N2 118.25(16)
C21 C20 N2 121.04(16)
C22 C21 C20 117.66(17)
C22 C21 C26 117.62(17)
C20 C21 C26 124.71(17)
C23 C22 C21 121.99(18)
C22 C23 C24 119.39(18)
C23 C24 C25 121.27(18)
C24 C25 C20 118.77(18)
C24 C25 C29 119.45(17)
C20 C25 C29 121.75(17)
C21 C26 C27 110.89(15)
C21 C26 C28 113.26(16)
C27 C26 C28 107.80(16)
C31 C29 C25 112.39(16)
C31 C29 C30 110.48(16)
C25 C29 C30 111.12(16)
O1 C34 Fe 175.55(18)
O2 C35 Fe 178.41(18)
O3 C36 Fe 178.76(18)
O4 C37 Fe 177.54(18)

loop_
_geom_bond_atom_site_label_1
_geom_bond_atom_site_label_2
_geom_bond_distance
Fe C37 1.777(2)
Fe C35 1.780(2)
Fe C34 1.785(2)
Fe C36 1.791(2)
Fe Si 2.2574(7)
Si N3 1.7087(17)
Si N2 1.8622(16)
Si N1 1.8750(16)
Si C1 2.3360(19)
O1 C34 1.154(2)
O2 C35 1.156(2)
O3 C36 1.146(2)
O4 C37 1.158(2)
N1 C1 1.334(2)
N1 C8 1.439(2)
N2 C1 1.357(2)
N2 C20 1.447(2)
N3 C33 1.464(2)
N3 C32 1.469(2)
C1 C2 1.469(3)
C2 C3 1.396(3)
C2 C7 1.399(3)
C3 C4 1.386(3)
C4 C5 1.392(3)
C5 C6 1.387(3)
C6 C7 1.391(3)
C8 C9 1.403(3)
C8 C13 1.408(3)
C9 C10 1.395(3)
C9 C14 1.525(3)
C10 C11 1.384(3)
C11 C12 1.385(3)
C12 C13 1.395(3)
C13 C17 1.523(3)
C14 C15 1.538(3)
C14 C16 1.540(3)
C17 C19 1.531(3)
C17 C18 1.537(3)
C20 C25 1.405(3)
C20 C21 1.424(3)
C21 C22 1.394(3)
C21 C26 1.528(3)
C22 C23 1.383(3)
C23 C24 1.386(3)
C24 C25 1.393(3)
C25 C29 1.525(3)
C26 C27 1.537(3)
C26 C28 1.543(3)
C29 C31 1.523(3)
C29 C30 1.532(3)

loop_
_geom_torsion_atom_site_label_1
_geom_torsion_atom_site_label_2
_geom_torsion_atom_site_label_3
_geom_torsion_atom_site_label_4
_geom_torsion
N3 Si N1 C1 -104.46(12)
N2 Si N1 C1 -4.62(10)
Fe Si N1 C1 120.12(10)
N3 Si N1 C8 89.07(19)
N2 Si N1 C8 -171.1(2)
Fe Si N1 C8 -46.34(19)
C1 Si N1 C8 -166.5(2)
N3 Si N2 C1 114.85(11)
N1 Si N2 C1 4.54(10)
Fe Si N2 C1 -100.01(11)
N3 Si N2 C20 -49.6(2)
N1 Si N2 C20 -160.0(2)
Fe Si N2 C20 95.51(19)
C1 Si N2 C20 -164.5(2)
N2 Si N3 C33 -12.60(17)
N1 Si N3 C33 62.64(17)
Fe Si N3 C33 -162.99(13)
C1 Si N3 C33 23.98(18)
N2 Si N3 C32 -175.76(14)
N1 Si N3 C32 -100.52(15)
Fe Si N3 C32 33.85(16)
C1 Si N3 C32 -139.19(14)
C8 N1 C1 N2 174.88(16)
Si N1 C1 N2 6.20(14)
C8 N1 C1 C2 -1.2(3)
Si N1 C1 C2 -169.89(16)
C8 N1 C1 Si 168.7(2)
C20 N2 C1 N1 161.41(16)
Si N2 C1 N1 -6.24(14)
C20 N2 C1 C2 -22.5(3)
Si N2 C1 C2 169.87(16)
C20 N2 C1 Si 167.7(2)
N1 C1 C2 C3 -37.1(3)
N2 C1 C2 C3 147.64(19)
N1 C1 C2 C7 142.26(19)
N2 C1 C2 C7 -33.0(3)
C7 C2 C3 C4 0.2(3)
C1 C2 C3 C4 179.47(18)
C2 C3 C4 C5 -0.6(3)
C3 C4 C5 C6 0.3(3)
C4 C5 C6 C7 0.5(3)
C5 C6 C7 C2 -0.9(3)
C3 C2 C7 C6 0.6(3)
C1 C2 C7 C6 -178.71(17)
C1 N1 C8 C9 -65.2(3)
Si N1 C8 C9 97.5(2)
C1 N1 C8 C13 115.7(2)
Si N1 C8 C13 -81.6(2)
C13 C8 C9 C10 -2.2(3)
N1 C8 C9 C10 178.79(17)
C13 C8 C9 C14 176.73(18)
N1 C8 C9 C14 -2.2(3)
C8 C9 C10 C11 0.7(3)
C14 C9 C10 C11 -178.30(18)
C9 C10 C11 C12 0.5(3)
C10 C11 C12 C13 -0.4(3)
C11 C12 C13 C8 -1.1(3)
C11 C12 C13 C17 179.58(18)
C9 C8 C13 C12 2.4(3)
N1 C8 C13 C12 -178.55(16)
C9 C8 C13 C17 -178.24(17)
N1 C8 C13 C17 0.8(3)
C10 C9 C14 C15 -60.8(2)
C8 C9 C14 C15 120.2(2)
C10 C9 C14 C16 61.9(2)
C8 C9 C14 C16 -117.0(2)
C12 C13 C17 C19 -45.3(2)
C8 C13 C17 C19 135.38(19)
C12 C13 C17 C18 79.6(2)
C8 C13 C17 C18 -99.7(2)
C1 N2 C20 C25 125.93(19)
Si N2 C20 C25 -73.5(2)
C1 N2 C20 C21 -57.2(2)
Si N2 C20 C21 103.3(2)
C25 C20 C21 C22 4.3(3)
N2 C20 C21 C22 -172.50(16)
C25 C20 C21 C26 -174.10(17)
N2 C20 C21 C26 9.1(3)
C20 C21 C22 C23 0.7(3)
C26 C21 C22 C23 179.19(17)
C21 C22 C23 C24 -3.9(3)
C22 C23 C24 C25 2.1(3)
C23 C24 C25 C20 2.8(3)
C23 C24 C25 C29 -174.90(17)
C21 C20 C25 C24 -6.0(3)
N2 C20 C25 C24 170.86(16)
C21 C20 C25 C29 171.66(17)
N2 C20 C25 C29 -11.5(3)
C22 C21 C26 C27 -70.7(2)
C20 C21 C26 C27 107.7(2)
C22 C21 C26 C28 50.6(2)
C20 C21 C26 C28 -131.00(19)
C24 C25 C29 C31 -66.8(2)
C20 C25 C29 C31 115.5(2)
C24 C25 C29 C30 57.5(2)
C20 C25 C29 C30 -120.09(19)
